data_1536764
loop_
_publ_author_name
'Prior, T.J.'
'Couper, V.J.'
'Battle, P.D.'

_publ_section_title
;
 Structural chemistry of the cation-ordered perovskites Sr2 Ca Mo1-x Tex
 O6 (0 <= x <= 1)
;
_journal_name_full 'Journal of Solid State Chemistry'
_journal_page_first 153
_journal_page_last 157
_journal_volume 178
_journal_year 2005
_chemical_formula_sum 'Ca Mo O6 Sr2'
_chemical_name_systematic 'Ca Sr2 (Mo O6)'
_space_group_IT_number 14
_symmetry_space_group_name_Hall '-P 2yn'
_symmetry_space_group_name_H-M 'P 1 21/n 1'
_cell_angle_alpha 90
_cell_angle_beta 90.1941
_cell_angle_gamma 90
_cell_formula_units_Z 2
_cell_length_a 5.76228
_cell_length_b 5.8479
_cell_length_c 8.18707
_cell_volume 275.880
_citation_journal_id_ASTM JSSCBI
_cod_data_source_file Prior_JSSCBI_2005_475.cif
_cod_data_source_block Ca1Mo1O6Sr2
_cod_original_cell_volume 275.88
_cod_original_sg_symbol_Hall '-P 2ybc (x-z,y,z)'
_cod_original_formula_sum 'Ca1 Mo1 O6 Sr2'
_cod_database_code 1536764

loop_
_symmetry_equiv_pos_as_xyz
x,y,z
-x+1/2,y+1/2,-z+1/2
-x,-y,-z
x-1/2,-y-1/2,z-1/2

loop_
_atom_site_label
_atom_site_type_symbol
_atom_site_fract_x
_atom_site_fract_y
_atom_site_fract_z
_atom_site_occupancy
_atom_site_U_iso_or_equiv
O2 O-2 0.31567 0.73071 0.95576 1 0.0
Ca1 Ca+2 1 0.5 0 1 0.0
O1 O-2 0.23286 0.18868 0.96181 1 0.0
O3 O-2 0.42321 0.97639 0.22685 1 0.0
Mo1 Mo+6 0.5 0 0 1 0.0
Sr1 Sr+2 0.50801 0.53827 0.25 1 0.0
